data_4082216
loop_
_publ_author_name
'Liu, Yu'
'Ganguly, Rakesh'
'Huynh, Han Vinh'
'Leong, Weng Kee'

_publ_section_title
;
 Palladium--Osmium Heterometallic Clusters Containing N-Heterocyclic
 Carbene Ligands
;
_journal_issue 24
_journal_name_full Organometallics
_journal_page_first 7559
_journal_paper_doi 10.1021/om401031h
_journal_volume 32
_journal_year 2013
_chemical_formula_moiety 'C66 H76 N4 O12 Os3 Pd2'
_chemical_formula_sum 'C66 H76 N4 O12 Os3 Pd2'
_chemical_formula_weight 1900.71
_chemical_name_systematic
; 
 ? 
;
_space_group_IT_number 14
_symmetry_cell_setting monoclinic
_symmetry_space_group_name_Hall '-P 2ybc'
_symmetry_space_group_name_H-M 'P 1 21/c 1'
_atom_sites_solution_hydrogens geom
_atom_sites_solution_primary direct
_atom_sites_solution_secondary difmap
_audit_creation_method SHELXL-97
_cell_angle_alpha 90.00
_cell_angle_beta 112.4930(10)
_cell_angle_gamma 90.00
_cell_formula_units_Z 4
_cell_length_a 19.1710(7)
_cell_length_b 19.3304(5)
_cell_length_c 19.6561(7)
_cell_measurement_reflns_used 4770
_cell_measurement_temperature 103(2)
_cell_measurement_theta_max 25.01
_cell_measurement_theta_min 2.74
_cell_volume 6730.1(4)
_computing_cell_refinement 'Bruker SAINT'
_computing_data_collection 'Bruker APEX2'
_computing_data_reduction 'Bruker SAINT'
_computing_molecular_graphics 'Bruker SHELXTL'
_computing_publication_material 'Bruker SHELXTL'
_computing_structure_refinement 'SHELXL-97 (Sheldrick, 2008)'
_computing_structure_solution 'SHELXS-97 (Sheldrick, 2008)'
_diffrn_ambient_temperature 103(2)
_diffrn_measured_fraction_theta_full 0.999
_diffrn_measured_fraction_theta_max 0.999
_diffrn_measurement_device_type 'Bruker APEX-II CCD'
_diffrn_measurement_method '\f and \w scans'
_diffrn_radiation_monochromator graphite
_diffrn_radiation_source 'fine-focus sealed tube'
_diffrn_radiation_type MoK\a
_diffrn_radiation_wavelength 0.71073
_diffrn_reflns_av_R_equivalents 0.0750
_diffrn_reflns_av_sigmaI/netI 0.0706
_diffrn_reflns_limit_h_max 22
_diffrn_reflns_limit_h_min -23
_diffrn_reflns_limit_k_max 24
_diffrn_reflns_limit_k_min 0
_diffrn_reflns_limit_l_max 24
_diffrn_reflns_limit_l_min 0
_diffrn_reflns_number 53044
_diffrn_reflns_theta_full 26.37
_diffrn_reflns_theta_max 26.37
_diffrn_reflns_theta_min 2.09
_exptl_absorpt_coefficient_mu 6.228
_exptl_absorpt_correction_T_max 0.6356
_exptl_absorpt_correction_T_min 0.5747
_exptl_absorpt_correction_type multi-scan
_exptl_absorpt_process_details sadabs
_exptl_crystal_colour red
_exptl_crystal_density_diffrn 1.876
_exptl_crystal_density_method 'not measured'
_exptl_crystal_description block
_exptl_crystal_F_000 3664
_exptl_crystal_size_max 0.10
_exptl_crystal_size_mid 0.08
_exptl_crystal_size_min 0.08
_refine_diff_density_max 3.840
_refine_diff_density_min -1.641
_refine_diff_density_rms 0.322
_refine_ls_extinction_method none
_refine_ls_goodness_of_fit_ref 1.052
_refine_ls_hydrogen_treatment constr
_refine_ls_matrix_type full
_refine_ls_number_parameters 800
_refine_ls_number_reflns 13744
_refine_ls_number_restraints 0
_refine_ls_restrained_S_all 1.052
_refine_ls_R_factor_all 0.0713
_refine_ls_R_factor_gt 0.0425
_refine_ls_shift/su_max 0.003
_refine_ls_shift/su_mean 0.000
_refine_ls_structure_factor_coef Fsqd
_refine_ls_weighting_details 'calc w=1/[\s^2^(Fo^2^)+(0.0618P)^2^+0.0000P] where P=(Fo^2^+2Fc^2^)/3'
_refine_ls_weighting_scheme calc
_refine_ls_wR_factor_gt 0.0975
_refine_ls_wR_factor_ref 0.1234
_reflns_number_gt 10105
_reflns_number_total 13744
_reflns_threshold_expression >2sigma(I)
_cod_data_source_file om401031h_si_001.cif
_cod_data_source_block lwk123s
_cod_depositor_comments
;
The following automatic conversions were performed:

'_symmetry_cell_setting' value 'Monoclinic' changed to 'monoclinic'
according to /home/saulius/struct/CIF-dictionaries/cif_core.dic
dictionary named 'cif_core.dic' version 2.4.2 from 2011-04-26.

Automatic conversion script
Id: cif_fix_values 1891 2012-01-12 08:04:46Z andrius 
;
_cod_original_sg_symbol_H-M P2(1)/c
_cod_database_code 4082216

loop_
_symmetry_equiv_pos_as_xyz
'x, y, z'
'-x, y+1/2, -z+1/2'
'-x, -y, -z'
'x, -y-1/2, z-1/2'

loop_
_atom_site_label
_atom_site_type_symbol
_atom_site_fract_x
_atom_site_fract_y
_atom_site_fract_z
_atom_site_U_iso_or_equiv
_atom_site_adp_type
_atom_site_occupancy
_atom_site_symmetry_multiplicity
_atom_site_calc_flag
_atom_site_refinement_flags
Os1 Os 0.22003(2) 0.945382(17) 0.154733(18) 0.02092(10) Uani 1 1 d .
Os2 Os 0.31052(2) 1.048396(17) 0.254462(18) 0.01747(9) Uani 1 1 d .
Os3 Os 0.14751(2) 1.069223(17) 0.175321(18) 0.01690(9) Uani 1 1 d .
Pd1 Pd 0.22789(4) 0.83682(3) 0.07388(4) 0.02178(16) Uani 1 1 d .
Pd2 Pd 0.23369(4) 1.15331(3) 0.28779(3) 0.01577(15) Uani 1 1 d .
C1 C 0.2181(6) 0.8981(5) 0.2412(5) 0.032(2) Uani 1 1 d .
C2 C 0.2308(5) 0.9937(4) 0.0707(5) 0.028(2) Uani 1 1 d .
C3 C 0.1307(6) 0.8952(4) 0.0934(5) 0.025(2) Uani 1 1 d .
C4 C 0.3068(7) 0.8800(5) 0.1594(5) 0.034(3) Uani 1 1 d .
C5 C 0.2892(5) 1.0085(5) 0.3368(5) 0.026(2) Uani 1 1 d .
C6 C 0.3308(5) 1.0878(5) 0.1727(5) 0.026(2) Uani 1 1 d .
C7 C 0.4039(6) 1.0000(4) 0.2854(5) 0.027(2) Uani 1 1 d .
C8 C 0.3500(5) 1.1384(5) 0.3108(5) 0.022(2) Uani 1 1 d .
C9 C 0.1213(6) 1.1637(5) 0.2068(5) 0.030(2) Uani 1 1 d .
C10 C 0.1260(5) 1.0155(5) 0.2481(5) 0.025(2) Uani 1 1 d .
C11 C 0.0493(5) 1.0494(4) 0.1054(5) 0.022(2) Uani 1 1 d .
C12 C 0.1686(5) 1.1184(5) 0.0993(5) 0.027(2) Uani 1 1 d .
C13 C 0.2753(5) 0.7681(4) 0.0243(5) 0.0198(19) Uani 1 1 d .
C14 C 0.3404(6) 0.7255(4) -0.0470(6) 0.029(2) Uani 1 1 d .
H14A H 0.3953 0.7322 -0.0328 0.035 Uiso 1 1 calc R
H14B H 0.3165 0.7178 -0.1008 0.035 Uiso 1 1 calc R
C15 C 0.3245(6) 0.6669(5) -0.0055(6) 0.034(2) Uani 1 1 d .
H15A H 0.2895 0.6330 -0.0393 0.041 Uiso 1 1 calc R
H15B H 0.3716 0.6429 0.0254 0.041 Uiso 1 1 calc R
C16 C 0.2979(5) 0.8521(5) -0.0598(5) 0.025(2) Uani 1 1 d .
C17 C 0.2324(5) 0.8660(5) -0.1199(5) 0.026(2) Uani 1 1 d .
C18 C 0.1693(6) 0.8129(6) -0.1507(6) 0.039(3) Uani 1 1 d .
H18 H 0.1879 0.7684 -0.1239 0.046 Uiso 1 1 calc R
C19 C 0.1014(6) 0.8353(7) -0.1351(7) 0.057(4) Uani 1 1 d .
H19A H 0.1171 0.8459 -0.0826 0.086 Uiso 1 1 calc R
H19B H 0.0641 0.7979 -0.1484 0.086 Uiso 1 1 calc R
H19C H 0.0791 0.8766 -0.1642 0.086 Uiso 1 1 calc R
C20 C 0.1498(6) 0.7991(6) -0.2323(6) 0.050(3) Uani 1 1 d .
H20A H 0.1252 0.8400 -0.2609 0.075 Uiso 1 1 calc R
H20B H 0.1156 0.7594 -0.2479 0.075 Uiso 1 1 calc R
H20C H 0.1962 0.7891 -0.2404 0.075 Uiso 1 1 calc R
C21 C 0.2258(5) 0.9311(5) -0.1534(5) 0.028(2) Uani 1 1 d .
H21 H 0.1808 0.9428 -0.1938 0.034 Uiso 1 1 calc R
C22 C 0.2839(6) 0.9780(5) -0.1280(5) 0.030(2) Uani 1 1 d .
H22 H 0.2793 1.0212 -0.1523 0.036 Uiso 1 1 calc R
C23 C 0.3489(6) 0.9633(5) -0.0679(6) 0.035(2) Uani 1 1 d .
H23 H 0.3885 0.9964 -0.0513 0.042 Uiso 1 1 calc R
C24 C 0.3566(5) 0.9015(5) -0.0320(5) 0.026(2) Uani 1 1 d .
C25 C 0.4269(5) 0.8883(5) 0.0370(6) 0.036(3) Uani 1 1 d .
H25 H 0.4156 0.8485 0.0636 0.044 Uiso 1 1 calc R
C26 C 0.4466(6) 0.9506(5) 0.0893(6) 0.048(3) Uani 1 1 d .
H26A H 0.4624 0.9894 0.0664 0.072 Uiso 1 1 calc R
H26B H 0.4879 0.9381 0.1356 0.072 Uiso 1 1 calc R
H26C H 0.4022 0.9641 0.0994 0.072 Uiso 1 1 calc R
C27 C 0.4925(7) 0.8681(6) 0.0178(7) 0.057(3) Uani 1 1 d .
H27A H 0.4776 0.8300 -0.0178 0.086 Uiso 1 1 calc R
H27B H 0.5345 0.8532 0.0625 0.086 Uiso 1 1 calc R
H27C H 0.5083 0.9078 -0.0037 0.086 Uiso 1 1 calc R
C28 C 0.2594(5) 0.6614(4) 0.0837(5) 0.0195(19) Uani 1 1 d .
C29 C 0.1827(5) 0.6396(4) 0.0526(5) 0.022(2) Uani 1 1 d .
C30 C 0.1295(5) 0.6628(5) -0.0228(5) 0.028(2) Uani 1 1 d .
H30 H 0.1567 0.6987 -0.0399 0.033 Uiso 1 1 calc R
C31 C 0.0587(6) 0.6966(6) -0.0210(6) 0.051(3) Uani 1 1 d .
H31A H 0.0306 0.6629 -0.0041 0.077 Uiso 1 1 calc R
H31B H 0.0270 0.7126 -0.0705 0.077 Uiso 1 1 calc R
H31C H 0.0729 0.7361 0.0129 0.077 Uiso 1 1 calc R
C32 C 0.1107(6) 0.6046(6) -0.0773(6) 0.046(3) Uani 1 1 d .
H32A H 0.1573 0.5815 -0.0742 0.069 Uiso 1 1 calc R
H32B H 0.0846 0.6230 -0.1271 0.069 Uiso 1 1 calc R
H32C H 0.0779 0.5713 -0.0662 0.069 Uiso 1 1 calc R
C33 C 0.1596(6) 0.5951(5) 0.0948(6) 0.034(2) Uani 1 1 d .
H33 H 0.1090 0.5790 0.0756 0.041 Uiso 1 1 calc R
C34 C 0.2069(6) 0.5734(5) 0.1631(5) 0.036(3) Uani 1 1 d .
H34 H 0.1890 0.5420 0.1899 0.043 Uiso 1 1 calc R
C35 C 0.2803(6) 0.5967(5) 0.1932(5) 0.032(2) Uani 1 1 d .
H35 H 0.3122 0.5815 0.2410 0.038 Uiso 1 1 calc R
C36 C 0.3088(5) 0.6422(4) 0.1551(5) 0.023(2) Uani 1 1 d .
C37 C 0.3885(6) 0.6667(5) 0.1906(5) 0.035(2) Uani 1 1 d .
H37 H 0.3962 0.7029 0.1578 0.042 Uiso 1 1 calc R
C38 C 0.4445(6) 0.6084(6) 0.1969(7) 0.052(3) Uani 1 1 d .
H38A H 0.4380 0.5715 0.2282 0.078 Uiso 1 1 calc R
H38B H 0.4961 0.6264 0.2186 0.078 Uiso 1 1 calc R
H38C H 0.4352 0.5898 0.1478 0.078 Uiso 1 1 calc R
C39 C 0.4038(8) 0.7003(7) 0.2646(6) 0.066(4) Uani 1 1 d .
H39A H 0.3637 0.7337 0.2598 0.098 Uiso 1 1 calc R
H39B H 0.4525 0.7242 0.2814 0.098 Uiso 1 1 calc R
H39C H 0.4049 0.6647 0.3005 0.098 Uiso 1 1 calc R
C40 C 0.2509(4) 1.2316(4) 0.3655(4) 0.0148(17) Uani 1 1 d .
C41 C 0.2834(5) 1.3388(4) 0.4260(4) 0.0171(18) Uani 1 1 d .
H41A H 0.2497 1.3745 0.4329 0.021 Uiso 1 1 calc R
H41B H 0.3304 1.3610 0.4272 0.021 Uiso 1 1 calc R
C42 C 0.3002(5) 1.2820(4) 0.4836(4) 0.0156(17) Uani 1 1 d .
H42A H 0.3532 1.2841 0.5191 0.019 Uiso 1 1 calc R
H42B H 0.2661 1.2850 0.5107 0.019 Uiso 1 1 calc R
C43 C 0.2042(5) 1.3368(4) 0.2901(4) 0.0152(17) Uani 1 1 d .
C44 C 0.2370(5) 1.3479(4) 0.2388(4) 0.0189(19) Uani 1 1 d .
C45 C 0.3149(5) 1.3241(4) 0.2488(5) 0.0216(19) Uani 1 1 d .
H45 H 0.3363 1.2972 0.2957 0.026 Uiso 1 1 calc R
C46 C 0.3141(6) 1.2781(5) 0.1861(5) 0.030(2) Uani 1 1 d .
H46A H 0.2779 1.2404 0.1792 0.045 Uiso 1 1 calc R
H46B H 0.3646 1.2587 0.1976 0.045 Uiso 1 1 calc R
H46C H 0.2994 1.3054 0.1407 0.045 Uiso 1 1 calc R
C47 C 0.3672(6) 1.3868(5) 0.2544(6) 0.035(2) Uani 1 1 d .
H47A H 0.3481 1.4127 0.2080 0.053 Uiso 1 1 calc R
H47B H 0.4184 1.3703 0.2638 0.053 Uiso 1 1 calc R
H47C H 0.3681 1.4170 0.2948 0.053 Uiso 1 1 calc R
C48 C 0.1950(5) 1.3838(4) 0.1756(5) 0.025(2) Uani 1 1 d .
H48 H 0.2151 1.3913 0.1389 0.030 Uiso 1 1 calc R
C49 C 0.1233(6) 1.4092(5) 0.1650(5) 0.033(2) Uani 1 1 d .
H49 H 0.0949 1.4334 0.1211 0.040 Uiso 1 1 calc R
C50 C 0.0938(5) 1.3994(4) 0.2175(5) 0.024(2) Uani 1 1 d .
H50 H 0.0455 1.4178 0.2101 0.029 Uiso 1 1 calc R
C51 C 0.1337(5) 1.3626(4) 0.2816(5) 0.022(2) Uani 1 1 d .
C52 C 0.0977(5) 1.3525(5) 0.3373(5) 0.024(2) Uani 1 1 d .
H52 H 0.1338 1.3253 0.3793 0.029 Uiso 1 1 calc R
C53 C 0.0242(5) 1.3118(5) 0.3063(5) 0.031(2) Uani 1 1 d .
H53A H -0.0144 1.3398 0.2692 0.046 Uiso 1 1 calc R
H53B H 0.0075 1.3004 0.3462 0.046 Uiso 1 1 calc R
H53C H 0.0324 1.2691 0.2835 0.046 Uiso 1 1 calc R
C54 C 0.0841(6) 1.4217(5) 0.3682(5) 0.032(2) Uani 1 1 d .
H54A H 0.0462 1.4484 0.3289 0.049 Uiso 1 1 calc R
H54B H 0.1315 1.4479 0.3878 0.049 Uiso 1 1 calc R
H54C H 0.0659 1.4131 0.4078 0.049 Uiso 1 1 calc R
C55 C 0.2841(5) 1.1533(4) 0.4710(4) 0.0143(17) Uani 1 1 d .
C56 C 0.2161(5) 1.1266(4) 0.4693(4) 0.0177(18) Uani 1 1 d .
C57 C 0.1398(5) 1.1639(5) 0.4319(5) 0.0216(19) Uani 1 1 d .
H57 H 0.1492 1.2032 0.4034 0.026 Uiso 1 1 calc R
C58 C 0.0793(6) 1.1224(6) 0.3788(6) 0.053(3) Uani 1 1 d .
H58A H 0.0727 1.0797 0.4025 0.079 Uiso 1 1 calc R
H58B H 0.0927 1.1108 0.3368 0.079 Uiso 1 1 calc R
H58C H 0.0321 1.1488 0.3616 0.079 Uiso 1 1 calc R
C59 C 0.1158(6) 1.1965(5) 0.4910(5) 0.037(3) Uani 1 1 d .
H59A H 0.0733 1.2280 0.4675 0.055 Uiso 1 1 calc R
H59B H 0.1583 1.2224 0.5261 0.055 Uiso 1 1 calc R
H59C H 0.1006 1.1600 0.5170 0.055 Uiso 1 1 calc R
C60 C 0.2176(5) 1.0636(5) 0.5044(5) 0.024(2) Uani 1 1 d .
H60 H 0.1714 1.0429 0.5009 0.029 Uiso 1 1 calc R
C61 C 0.2858(5) 1.0302(4) 0.5449(5) 0.0207(19) Uani 1 1 d .
H61 H 0.2859 0.9882 0.5700 0.025 Uiso 1 1 calc R
C62 C 0.3517(5) 1.0583(4) 0.5478(5) 0.0210(19) Uani 1 1 d .
H62 H 0.3979 1.0356 0.5756 0.025 Uiso 1 1 calc R
C63 C 0.3534(5) 1.1186(4) 0.5117(4) 0.0167(18) Uani 1 1 d .
C64 C 0.4285(5) 1.1490(4) 0.5168(5) 0.0193(19) Uani 1 1 d .
H64 H 0.4178 1.1873 0.4800 0.023 Uiso 1 1 calc R
C65 C 0.4781(5) 1.0951(5) 0.4992(5) 0.026(2) Uani 1 1 d .
H65A H 0.4945 1.0600 0.5382 0.038 Uiso 1 1 calc R
H65B H 0.5225 1.1180 0.4963 0.038 Uiso 1 1 calc R
H65C H 0.4491 1.0729 0.4520 0.038 Uiso 1 1 calc R
C66 C 0.4713(5) 1.1794(4) 0.5931(5) 0.024(2) Uani 1 1 d .
H66A H 0.4405 1.2154 0.6032 0.036 Uiso 1 1 calc R
H66B H 0.5188 1.1998 0.5948 0.036 Uiso 1 1 calc R
H66C H 0.4822 1.1428 0.6301 0.036 Uiso 1 1 calc R
N1 N 0.3057(4) 0.7858(4) -0.0242(4) 0.0208(16) Uani 1 1 d .
N2 N 0.2897(4) 0.7015(3) 0.0400(4) 0.0192(16) Uani 1 1 d .
N3 N 0.2459(4) 1.3001(3) 0.3575(3) 0.0136(14) Uani 1 1 d .
N4 N 0.2858(4) 1.2184(3) 0.4384(4) 0.0153(15) Uani 1 1 d .
O1 O 0.2169(5) 0.8665(3) 0.2897(4) 0.047(2) Uani 1 1 d .
O2 O 0.2363(4) 1.0167(4) 0.0207(4) 0.0377(18) Uani 1 1 d .
O3 O 0.0723(4) 0.8700(3) 0.0632(4) 0.0315(16) Uani 1 1 d .
O4 O 0.3695(4) 0.8657(4) 0.1900(4) 0.048(2) Uani 1 1 d .
O5 O 0.2807(4) 0.9855(3) 0.3860(3) 0.0346(17) Uani 1 1 d .
O6 O 0.3474(4) 1.1114(3) 0.1281(4) 0.0318(16) Uani 1 1 d .
O7 O 0.4608(4) 0.9728(4) 0.3059(4) 0.0366(17) Uani 1 1 d .
O8 O 0.3993(4) 1.1754(3) 0.3388(3) 0.0269(15) Uani 1 1 d .
O9 O 0.0816(4) 1.2101(4) 0.1959(4) 0.0418(19) Uani 1 1 d .
O10 O 0.1084(4) 0.9825(4) 0.2873(4) 0.0409(18) Uani 1 1 d .
O11 O -0.0104(4) 1.0380(3) 0.0645(4) 0.0341(17) Uani 1 1 d .
O12 O 0.1771(4) 1.1475(3) 0.0530(4) 0.0329(16) Uani 1 1 d .

loop_
_atom_site_aniso_label
_atom_site_aniso_U_11
_atom_site_aniso_U_22
_atom_site_aniso_U_33
_atom_site_aniso_U_23
_atom_site_aniso_U_13
_atom_site_aniso_U_12
Os1 0.0357(2) 0.01203(18) 0.01602(18) -0.00198(13) 0.01096(15) 0.00322(15)
Os2 0.02548(19) 0.01367(18) 0.01432(17) 0.00039(13) 0.00880(14) 0.00405(14)
Os3 0.02451(19) 0.01289(17) 0.01489(17) -0.00229(13) 0.00933(14) -0.00102(14)
Pd1 0.0302(4) 0.0161(4) 0.0214(4) -0.0032(3) 0.0125(3) 0.0019(3)
Pd2 0.0237(4) 0.0113(3) 0.0132(3) -0.0016(2) 0.0081(3) 0.0008(3)
C1 0.055(7) 0.015(5) 0.027(6) -0.010(4) 0.016(5) 0.005(5)
C2 0.037(6) 0.012(5) 0.029(5) -0.008(4) 0.006(5) 0.005(4)
C3 0.047(6) 0.012(4) 0.023(5) 0.000(4) 0.021(5) 0.004(4)
C4 0.058(8) 0.018(5) 0.026(5) -0.005(4) 0.016(5) 0.009(5)
C5 0.034(6) 0.015(5) 0.026(5) -0.008(4) 0.007(4) 0.002(4)
C6 0.025(5) 0.032(6) 0.018(5) -0.004(4) 0.006(4) 0.002(4)
C7 0.040(6) 0.013(5) 0.022(5) -0.005(4) 0.006(4) 0.002(4)
C8 0.034(5) 0.018(5) 0.018(5) -0.003(4) 0.014(4) 0.003(4)
C9 0.034(6) 0.020(5) 0.039(6) -0.007(4) 0.018(5) -0.002(4)
C10 0.027(5) 0.026(5) 0.026(5) 0.000(4) 0.014(4) -0.004(4)
C11 0.033(6) 0.014(4) 0.021(5) 0.003(4) 0.012(4) 0.004(4)
C12 0.025(5) 0.024(5) 0.028(5) 0.000(4) 0.006(4) -0.002(4)
C13 0.016(4) 0.022(5) 0.019(5) 0.000(4) 0.005(4) -0.001(4)
C14 0.040(6) 0.020(5) 0.042(6) -0.002(4) 0.032(5) 0.006(4)
C15 0.048(7) 0.023(5) 0.049(7) 0.000(5) 0.038(6) 0.001(5)
C16 0.031(5) 0.019(5) 0.033(5) 0.001(4) 0.022(4) 0.007(4)
C17 0.030(5) 0.031(5) 0.020(5) -0.001(4) 0.013(4) -0.005(4)
C18 0.033(6) 0.035(6) 0.040(6) 0.003(5) 0.005(5) -0.007(5)
C19 0.033(7) 0.076(10) 0.064(9) 0.018(7) 0.021(6) -0.008(6)
C20 0.051(7) 0.049(7) 0.043(7) -0.005(6) 0.010(6) -0.009(6)
C21 0.034(6) 0.026(5) 0.022(5) 0.001(4) 0.008(4) 0.002(4)
C22 0.055(7) 0.014(5) 0.029(5) -0.004(4) 0.026(5) -0.006(4)
C23 0.039(6) 0.022(5) 0.038(6) -0.007(4) 0.008(5) -0.007(4)
C24 0.027(5) 0.024(5) 0.027(5) 0.001(4) 0.009(4) 0.002(4)
C25 0.028(6) 0.026(6) 0.050(7) -0.004(5) 0.009(5) -0.002(4)
C26 0.047(7) 0.021(6) 0.050(7) 0.004(5) -0.012(6) -0.007(5)
C27 0.042(7) 0.048(8) 0.080(10) -0.004(7) 0.021(7) -0.005(6)
C28 0.028(5) 0.007(4) 0.019(5) -0.003(3) 0.005(4) 0.001(4)
C29 0.031(5) 0.017(5) 0.023(5) -0.007(4) 0.017(4) 0.001(4)
C30 0.023(5) 0.034(6) 0.023(5) 0.005(4) 0.006(4) 0.002(4)
C31 0.046(7) 0.052(8) 0.052(8) -0.006(6) 0.015(6) 0.012(6)
C32 0.044(7) 0.049(7) 0.033(6) -0.011(5) 0.003(5) 0.013(6)
C33 0.037(6) 0.034(6) 0.047(7) -0.009(5) 0.033(5) -0.015(5)
C34 0.060(7) 0.033(6) 0.025(5) -0.001(4) 0.026(5) -0.011(5)
C35 0.051(7) 0.028(5) 0.019(5) 0.001(4) 0.017(5) -0.005(5)
C36 0.031(5) 0.018(5) 0.022(5) 0.000(4) 0.011(4) 0.003(4)
C37 0.035(6) 0.033(6) 0.032(6) 0.001(4) 0.007(5) -0.015(5)
C38 0.031(6) 0.045(7) 0.068(9) 0.024(6) 0.007(6) 0.003(5)
C39 0.086(10) 0.055(8) 0.039(7) -0.011(6) 0.004(7) -0.026(7)
C40 0.018(4) 0.014(4) 0.016(4) -0.002(3) 0.012(4) 0.000(3)
C41 0.024(5) 0.011(4) 0.013(4) -0.006(3) 0.002(4) 0.002(3)
C42 0.023(5) 0.011(4) 0.017(4) -0.001(3) 0.011(4) -0.002(3)
C43 0.022(4) 0.005(4) 0.018(4) -0.005(3) 0.007(4) -0.003(3)
C44 0.028(5) 0.012(4) 0.013(4) -0.005(3) 0.004(4) 0.001(4)
C45 0.033(5) 0.018(5) 0.018(5) 0.001(4) 0.015(4) -0.003(4)
C46 0.039(6) 0.021(5) 0.031(6) -0.004(4) 0.014(5) -0.005(4)
C47 0.044(7) 0.023(5) 0.044(6) -0.001(5) 0.024(5) -0.006(5)
C48 0.038(6) 0.020(5) 0.018(5) -0.002(4) 0.013(4) -0.002(4)
C49 0.038(6) 0.025(5) 0.024(5) 0.008(4) -0.001(5) 0.006(4)
C50 0.024(5) 0.019(5) 0.028(5) 0.000(4) 0.009(4) 0.003(4)
C51 0.032(5) 0.017(5) 0.018(5) -0.002(3) 0.008(4) 0.000(4)
C52 0.019(5) 0.025(5) 0.026(5) -0.004(4) 0.006(4) 0.007(4)
C53 0.029(5) 0.029(6) 0.035(6) 0.003(4) 0.013(5) -0.001(4)
C54 0.039(6) 0.031(6) 0.027(5) -0.001(4) 0.012(5) 0.014(5)
C55 0.027(5) 0.006(4) 0.011(4) -0.005(3) 0.008(4) -0.003(3)
C56 0.023(5) 0.017(4) 0.015(4) -0.007(3) 0.009(4) 0.000(4)
C57 0.021(5) 0.024(5) 0.024(5) 0.003(4) 0.013(4) -0.001(4)
C58 0.033(6) 0.058(8) 0.047(7) -0.013(6) -0.008(5) 0.008(6)
C59 0.035(6) 0.041(6) 0.035(6) -0.006(5) 0.014(5) 0.009(5)
C60 0.030(5) 0.032(5) 0.017(5) -0.002(4) 0.017(4) -0.004(4)
C61 0.032(5) 0.014(4) 0.022(5) 0.005(3) 0.016(4) 0.002(4)
C62 0.026(5) 0.020(5) 0.016(4) 0.004(3) 0.006(4) 0.007(4)
C63 0.026(5) 0.016(4) 0.013(4) -0.003(3) 0.013(4) 0.000(4)
C64 0.019(5) 0.017(4) 0.019(5) -0.001(3) 0.003(4) 0.000(4)
C65 0.027(5) 0.029(5) 0.025(5) -0.002(4) 0.015(4) 0.003(4)
C66 0.022(5) 0.018(5) 0.027(5) -0.001(4) 0.004(4) 0.000(4)
N1 0.025(4) 0.012(4) 0.028(4) 0.000(3) 0.013(3) 0.004(3)
N2 0.024(4) 0.010(4) 0.027(4) -0.002(3) 0.014(3) -0.001(3)
N3 0.017(4) 0.014(4) 0.009(3) 0.001(3) 0.004(3) 0.001(3)
N4 0.026(4) 0.008(3) 0.017(4) -0.003(3) 0.014(3) -0.004(3)
O1 0.098(7) 0.021(4) 0.023(4) 0.007(3) 0.023(4) -0.004(4)
O2 0.058(5) 0.036(4) 0.027(4) 0.004(3) 0.026(4) 0.001(4)
O3 0.030(4) 0.031(4) 0.033(4) -0.007(3) 0.011(3) 0.000(3)
O4 0.043(5) 0.037(5) 0.047(5) -0.016(4) 0.000(4) 0.013(4)
O5 0.060(5) 0.028(4) 0.020(4) 0.000(3) 0.021(3) -0.007(3)
O6 0.039(4) 0.036(4) 0.027(4) 0.002(3) 0.020(3) -0.001(3)
O7 0.034(4) 0.030(4) 0.039(4) 0.001(3) 0.006(3) 0.012(3)
O8 0.029(4) 0.021(3) 0.030(4) -0.003(3) 0.010(3) 0.000(3)
O9 0.032(4) 0.033(4) 0.046(5) -0.019(3) -0.001(3) 0.011(3)
O10 0.051(5) 0.041(5) 0.039(4) 0.011(4) 0.028(4) -0.004(4)
O11 0.030(4) 0.035(4) 0.030(4) 0.005(3) 0.003(3) -0.008(3)
O12 0.041(4) 0.023(4) 0.043(4) 0.014(3) 0.025(4) 0.004(3)

loop_
_atom_type_symbol
_atom_type_description
_atom_type_scat_dispersion_real
_atom_type_scat_dispersion_imag
_atom_type_scat_source
C C 0.0033 0.0016 'International Tables Vol C Tables 4.2.6.8 and 6.1.1.4'
H H 0.0000 0.0000 'International Tables Vol C Tables 4.2.6.8 and 6.1.1.4'
N N 0.0061 0.0033 'International Tables Vol C Tables 4.2.6.8 and 6.1.1.4'
O O 0.0106 0.0060 'International Tables Vol C Tables 4.2.6.8 and 6.1.1.4'
Pd Pd -0.9988 1.0072 'International Tables Vol C Tables 4.2.6.8 and 6.1.1.4'
Os Os -1.2165 7.6030 'International Tables Vol C Tables 4.2.6.8 and 6.1.1.4'

loop_
_geom_angle_atom_site_label_1
_geom_angle_atom_site_label_2
_geom_angle_atom_site_label_3
_geom_angle
C3 Os1 C1 90.1(4)
C3 Os1 C2 93.8(4)
C1 Os1 C2 175.4(4)
C3 Os1 C4 103.1(4)
C1 Os1 C4 87.5(4)
C2 Os1 C4 89.2(4)
C3 Os1 Pd1 58.2(3)
C1 Os1 Pd1 100.1(3)
C2 Os1 Pd1 80.0(2)
C4 Os1 Pd1 47.0(3)
C3 Os1 Os2 159.0(3)
C1 Os1 Os2 86.4(3)
C2 Os1 Os2 90.8(3)
C4 Os1 Os2 97.4(3)
Pd1 Os1 Os2 142.71(2)
C3 Os1 Os3 98.3(3)
C1 Os1 Os3 95.6(3)
C2 Os1 Os3 86.3(3)
C4 Os1 Os3 158.3(3)
Pd1 Os1 Os3 151.48(2)
Os2 Os1 Os3 61.560(12)
C7 Os2 C6 89.7(4)
C7 Os2 C5 90.6(4)
C6 Os2 C5 179.6(4)
C7 Os2 C8 97.9(4)
C6 Os2 C8 88.0(4)
C5 Os2 C8 92.2(3)
C7 Os2 Pd2 144.8(3)
C6 Os2 Pd2 101.8(3)
C5 Os2 Pd2 78.1(3)
C8 Os2 Pd2 50.2(3)
C7 Os2 Os1 97.2(3)
C6 Os2 Os1 88.1(3)
C5 Os2 Os1 91.6(3)
C8 Os2 Os1 164.3(3)
Pd2 Os2 Os1 116.06(2)
C7 Os2 Os3 156.5(3)
C6 Os2 Os3 91.0(3)
C5 Os2 Os3 88.6(3)
C8 Os2 Os3 105.6(3)
Pd2 Os2 Os3 57.508(16)
Os1 Os2 Os3 59.343(12)
C11 Os3 C10 89.6(4)
C11 Os3 C12 89.0(4)
C10 Os3 C12 176.8(4)
C11 Os3 C9 96.2(4)
C10 Os3 C9 96.3(4)
C12 Os3 C9 86.8(4)
C11 Os3 Pd2 146.3(3)
C10 Os3 Pd2 87.4(3)
C12 Os3 Pd2 95.3(3)
C9 Os3 Pd2 50.8(3)
C11 Os3 Os1 97.4(3)
C10 Os3 Os1 84.7(3)
C12 Os3 Os1 92.6(3)
C9 Os3 Os1 166.3(3)
Pd2 Os3 Os1 115.735(19)
C11 Os3 Os2 156.3(3)
C10 Os3 Os2 91.1(3)
C12 Os3 Os2 89.0(3)
C9 Os3 Os2 107.2(3)
Pd2 Os3 Os2 57.420(16)
Os1 Os3 Os2 59.097(12)
C4 Pd1 C13 110.2(4)
C4 Pd1 C3 93.2(4)
C13 Pd1 C3 156.6(3)
C4 Pd1 Os1 50.0(3)
C13 Pd1 Os1 157.9(2)
C3 Pd1 Os1 44.9(2)
C40 Pd2 C8 94.8(3)
C40 Pd2 C9 108.0(3)
C8 Pd2 C9 148.0(3)
C40 Pd2 Os2 140.0(2)
C8 Pd2 Os2 47.9(2)
C9 Pd2 Os2 111.9(3)
C40 Pd2 Os3 154.4(2)
C8 Pd2 Os3 110.7(2)
C9 Pd2 Os3 47.9(2)
Os2 Pd2 Os3 65.073(17)
O1 C1 Os1 175.7(8)
O2 C2 Os1 175.1(8)
O3 C3 Os1 169.7(8)
O3 C3 Pd1 112.9(6)
Os1 C3 Pd1 76.9(3)
O4 C4 Pd1 130.6(8)
O4 C4 Os1 146.3(8)
Pd1 C4 Os1 83.0(4)
O5 C5 Os2 176.7(9)
O6 C6 Os2 175.6(8)
O7 C7 Os2 177.5(8)
O8 C8 Os2 149.1(7)
O8 C8 Pd2 128.8(7)
Os2 C8 Pd2 81.9(3)
O9 C9 Os3 149.9(8)
O9 C9 Pd2 128.4(7)
Os3 C9 Pd2 81.3(4)
O10 C10 Os3 175.1(9)
O11 C11 Os3 178.4(8)
O12 C12 Os3 176.4(8)
N2 C13 N1 107.8(7)
N2 C13 Pd1 127.4(6)
N1 C13 Pd1 124.4(6)
N1 C14 C15 102.8(7)
N1 C14 H14A 111.2
C15 C14 H14A 111.2
N1 C14 H14B 111.2
C15 C14 H14B 111.2
H14A C14 H14B 109.1
N2 C15 C14 102.8(7)
N2 C15 H15A 111.2
C14 C15 H15A 111.2
N2 C15 H15B 111.2
C14 C15 H15B 111.2
H15A C15 H15B 109.1
C17 C16 C24 121.8(9)
C17 C16 N1 118.7(8)
C24 C16 N1 119.5(8)
C16 C17 C21 117.7(9)
C16 C17 C18 122.2(9)
C21 C17 C18 120.1(9)
C19 C18 C20 112.4(9)
C19 C18 C17 109.9(9)
C20 C18 C17 112.0(9)
C19 C18 H18 107.4
C20 C18 H18 107.4
C17 C18 H18 107.4
C18 C19 H19A 109.5
C18 C19 H19B 109.5
H19A C19 H19B 109.5
C18 C19 H19C 109.5
H19A C19 H19C 109.5
H19B C19 H19C 109.5
C18 C20 H20A 109.5
C18 C20 H20B 109.5
H20A C20 H20B 109.5
C18 C20 H20C 109.5
H20A C20 H20C 109.5
H20B C20 H20C 109.5
C22 C21 C17 120.4(9)
C22 C21 H21 119.8
C17 C21 H21 119.8
C21 C22 C23 121.1(9)
C21 C22 H22 119.5
C23 C22 H22 119.5
C24 C23 C22 120.4(9)
C24 C23 H23 119.8
C22 C23 H23 119.8
C23 C24 C16 118.5(9)
C23 C24 C25 119.3(9)
C16 C24 C25 122.2(8)
C27 C25 C24 111.2(9)
C27 C25 C26 111.0(9)
C24 C25 C26 111.9(8)
C27 C25 H25 107.5
C24 C25 H25 107.5
C26 C25 H25 107.5
C25 C26 H26A 109.5
C25 C26 H26B 109.5
H26A C26 H26B 109.5
C25 C26 H26C 109.5
H26A C26 H26C 109.5
H26B C26 H26C 109.5
C25 C27 H27A 109.5
C25 C27 H27B 109.5
H27A C27 H27B 109.5
C25 C27 H27C 109.5
H27A C27 H27C 109.5
H27B C27 H27C 109.5
C36 C28 C29 122.6(8)
C36 C28 N2 117.9(8)
C29 C28 N2 119.4(7)
C33 C29 C28 116.3(9)
C33 C29 C30 121.6(9)
C28 C29 C30 122.1(8)
C32 C30 C29 111.5(8)
C32 C30 C31 111.5(9)
C29 C30 C31 112.2(8)
C32 C30 H30 107.1
C29 C30 H30 107.1
C31 C30 H30 107.1
C30 C31 H31A 109.5
C30 C31 H31B 109.5
H31A C31 H31B 109.5
C30 C31 H31C 109.5
H31A C31 H31C 109.5
H31B C31 H31C 109.5
C30 C32 H32A 109.5
C30 C32 H32B 109.5
H32A C32 H32B 109.5
C30 C32 H32C 109.5
H32A C32 H32C 109.5
H32B C32 H32C 109.5
C34 C33 C29 122.5(10)
C34 C33 H33 118.7
C29 C33 H33 118.7
C33 C34 C35 120.4(9)
C33 C34 H34 119.8
C35 C34 H34 119.8
C34 C35 C36 121.4(9)
C34 C35 H35 119.3
C36 C35 H35 119.3
C35 C36 C28 116.7(9)
C35 C36 C37 119.3(8)
C28 C36 C37 124.0(8)
C36 C37 C39 111.8(9)
C36 C37 C38 111.4(8)
C39 C37 C38 111.5(10)
C36 C37 H37 107.3
C39 C37 H37 107.3
C38 C37 H37 107.3
C37 C38 H38A 109.5
C37 C38 H38B 109.5
H38A C38 H38B 109.5
C37 C38 H38C 109.5
H38A C38 H38C 109.5
H38B C38 H38C 109.5
C37 C39 H39A 109.5
C37 C39 H39B 109.5
H39A C39 H39B 109.5
C37 C39 H39C 109.5
H39A C39 H39C 109.5
H39B C39 H39C 109.5
N3 C40 N4 107.2(7)
N3 C40 Pd2 130.6(6)
N4 C40 Pd2 120.9(6)
N3 C41 C42 101.9(6)
N3 C41 H41A 111.4
C42 C41 H41A 111.4
N3 C41 H41B 111.4
C42 C41 H41B 111.4
H41A C41 H41B 109.3
N4 C42 C41 102.4(6)
N4 C42 H42A 111.3
C41 C42 H42A 111.3
N4 C42 H42B 111.3
C41 C42 H42B 111.3
H42A C42 H42B 109.2
C51 C43 C44 123.1(8)
C51 C43 N3 117.2(7)
C44 C43 N3 119.6(7)
C48 C44 C43 117.4(8)
C48 C44 C45 118.6(8)
C43 C44 C45 124.0(8)
C44 C45 C46 111.9(7)
C44 C45 C47 110.8(7)
C46 C45 C47 108.7(7)
C44 C45 H45 108.5
C46 C45 H45 108.5
C47 C45 H45 108.5
C45 C46 H46A 109.5
C45 C46 H46B 109.5
H46A C46 H46B 109.5
C45 C46 H46C 109.5
H46A C46 H46C 109.5
H46B C46 H46C 109.5
C45 C47 H47A 109.5
C45 C47 H47B 109.5
H47A C47 H47B 109.5
C45 C47 H47C 109.5
H47A C47 H47C 109.5
H47B C47 H47C 109.5
C44 C48 C49 120.7(9)
C44 C48 H48 119.6
C49 C48 H48 119.6
C50 C49 C48 120.5(9)
C50 C49 H49 119.8
C48 C49 H49 119.8
C49 C50 C51 120.7(9)
C49 C50 H50 119.6
C51 C50 H50 119.6
C43 C51 C50 117.6(8)
C43 C51 C52 124.0(8)
C50 C51 C52 118.4(8)
C51 C52 C53 112.7(8)
C51 C52 C54 111.6(8)
C53 C52 C54 109.7(8)
C51 C52 H52 107.5
C53 C52 H52 107.5
C54 C52 H52 107.5
C52 C53 H53A 109.5
C52 C53 H53B 109.5
H53A C53 H53B 109.5
C52 C53 H53C 109.5
H53A C53 H53C 109.5
H53B C53 H53C 109.5
C52 C54 H54A 109.5
C52 C54 H54B 109.5
H54A C54 H54B 109.5
C52 C54 H54C 109.5
H54A C54 H54C 109.5
H54B C54 H54C 109.5
C56 C55 N4 120.1(7)
C56 C55 C63 120.1(7)
N4 C55 C63 119.5(7)
C55 C56 C60 118.0(8)
C55 C56 C57 123.2(8)
C60 C56 C57 118.7(8)
C58 C57 C59 112.2(8)
C58 C57 C56 115.5(8)
C59 C57 C56 109.5(7)
C58 C57 H57 106.3
C59 C57 H57 106.3
C56 C57 H57 106.3
C57 C58 H58A 109.5
C57 C58 H58B 109.5
H58A C58 H58B 109.5
C57 C58 H58C 109.5
H58A C58 H58C 109.5
H58B C58 H58C 109.5
C57 C59 H59A 109.5
C57 C59 H59B 109.5
H59A C59 H59B 109.5
C57 C59 H59C 109.5
H59A C59 H59C 109.5
H59B C59 H59C 109.5
C56 C60 C61 121.4(8)
C56 C60 H60 119.3
C61 C60 H60 119.3
C62 C61 C60 119.5(8)
C62 C61 H61 120.2
C60 C61 H61 120.2
C61 C62 C63 121.5(8)
C61 C62 H62 119.2
C63 C62 H62 119.2
C62 C63 C55 119.3(8)
C62 C63 C64 120.1(8)
C55 C63 C64 120.6(7)
C63 C64 C66 110.8(7)
C63 C64 C65 112.0(7)
C66 C64 C65 109.6(7)
C63 C64 H64 108.1
C66 C64 H64 108.1
C65 C64 H64 108.1
C64 C65 H65A 109.5
C64 C65 H65B 109.5
H65A C65 H65B 109.5
C64 C65 H65C 109.5
H65A C65 H65C 109.5
H65B C65 H65C 109.5
C64 C66 H66A 109.5
C64 C66 H66B 109.5
H66A C66 H66B 109.5
C64 C66 H66C 109.5
H66A C66 H66C 109.5
H66B C66 H66C 109.5
C13 N1 C16 125.5(7)
C13 N1 C14 112.3(7)
C16 N1 C14 121.6(7)
C13 N2 C28 124.6(7)
C13 N2 C15 113.8(7)
C28 N2 C15 120.1(7)
C40 N3 C43 125.9(6)
C40 N3 C41 114.2(6)
C43 N3 C41 119.8(6)
C40 N4 C55 123.9(7)
C40 N4 C42 112.5(6)
C55 N4 C42 119.8(6)

loop_
_geom_bond_atom_site_label_1
_geom_bond_atom_site_label_2
_geom_bond_distance
Os1 C3 1.936(10)
Os1 C1 1.943(10)
Os1 C2 1.975(10)
Os1 C4 2.063(10)
Os1 Pd1 2.6712(7)
Os1 Os2 2.8663(5)
Os1 Os3 2.8736(5)
Os2 C7 1.902(10)
Os2 C6 1.949(10)
Os2 C5 1.971(10)
Os2 C8 2.047(9)
Os2 Pd2 2.7294(7)
Os2 Os3 2.9373(5)
Os3 C11 1.898(9)
Os3 C10 1.936(9)
Os3 C12 1.940(10)
Os3 C9 2.051(9)
Os3 Pd2 2.7321(7)
Pd1 C4 1.967(10)
Pd1 C13 2.055(9)
Pd1 C3 2.332(9)
Pd2 C40 2.084(8)
Pd2 C8 2.119(9)
Pd2 C9 2.143(10)
C1 O1 1.139(11)
C2 O2 1.120(11)
C3 O3 1.156(11)
C4 O4 1.153(12)
C5 O5 1.133(11)
C6 O6 1.135(11)
C7 O7 1.137(11)
C8 O8 1.144(10)
C9 O9 1.144(11)
C10 O10 1.146(10)
C11 O11 1.140(10)
C12 O12 1.133(11)
C13 N2 1.327(10)
C13 N1 1.338(11)
C14 N1 1.492(10)
C14 C15 1.495(12)
C14 H14A 0.9900
C14 H14B 0.9900
C15 N2 1.465(11)
C15 H15A 0.9900
C15 H15B 0.9900
C16 C17 1.381(13)
C16 C24 1.417(13)
C16 N1 1.441(11)
C17 C21 1.404(12)
C17 C18 1.524(13)
C18 C19 1.511(15)
C18 C20 1.523(14)
C18 H18 1.0000
C19 H19A 0.9800
C19 H19B 0.9800
C19 H19C 0.9800
C20 H20A 0.9800
C20 H20B 0.9800
C20 H20C 0.9800
C21 C22 1.374(13)
C21 H21 0.9500
C22 C23 1.380(13)
C22 H22 0.9500
C23 C24 1.366(13)
C23 H23 0.9500
C24 C25 1.523(13)
C25 C27 1.497(15)
C25 C26 1.534(13)
C25 H25 1.0000
C26 H26A 0.9800
C26 H26B 0.9800
C26 H26C 0.9800
C27 H27A 0.9800
C27 H27B 0.9800
C27 H27C 0.9800
C28 C36 1.409(12)
C28 C29 1.424(12)
C28 N2 1.435(11)
C29 C33 1.379(12)
C29 C30 1.510(12)
C30 C32 1.499(13)
C30 C31 1.519(13)
C30 H30 1.0000
C31 H31A 0.9800
C31 H31B 0.9800
C31 H31C 0.9800
C32 H32A 0.9800
C32 H32B 0.9800
C32 H32C 0.9800
C33 C34 1.367(14)
C33 H33 0.9500
C34 C35 1.378(14)
C34 H34 0.9500
C35 C36 1.395(12)
C35 H35 0.9500
C36 C37 1.494(13)
C37 C39 1.516(14)
C37 C38 1.528(14)
C37 H37 1.0000
C38 H38A 0.9800
C38 H38B 0.9800
C38 H38C 0.9800
C39 H39A 0.9800
C39 H39B 0.9800
C39 H39C 0.9800
C40 N3 1.333(10)
C40 N4 1.354(10)
C41 N3 1.466(9)
C41 C42 1.521(10)
C41 H41A 0.9900
C41 H41B 0.9900
C42 N4 1.479(9)
C42 H42A 0.9900
C42 H42B 0.9900
C43 C51 1.389(12)
C43 C44 1.392(12)
C43 N3 1.445(10)
C44 C48 1.381(12)
C44 C45 1.503(12)
C45 C46 1.517(12)
C45 C47 1.549(12)
C45 H45 1.0000
C46 H46A 0.9800
C46 H46B 0.9800
C46 H46C 0.9800
C47 H47A 0.9800
C47 H47B 0.9800
C47 H47C 0.9800
C48 C49 1.398(13)
C48 H48 0.9500
C49 C50 1.366(13)
C49 H49 0.9500
C50 C51 1.394(12)
C50 H50 0.9500
C51 C52 1.513(12)
C52 C53 1.522(12)
C52 C54 1.532(12)
C52 H52 1.0000
C53 H53A 0.9800
C53 H53B 0.9800
C53 H53C 0.9800
C54 H54A 0.9800
C54 H54B 0.9800
C54 H54C 0.9800
C55 C56 1.391(11)
C55 N4 1.419(10)
C55 C63 1.427(11)
C56 C60 1.395(12)
C56 C57 1.542(12)
C57 C58 1.467(13)
C57 C59 1.539(12)
C57 H57 1.0000
C58 H58A 0.9800
C58 H58B 0.9800
C58 H58C 0.9800
C59 H59A 0.9800
C59 H59B 0.9800
C59 H59C 0.9800
C60 C61 1.401(12)
C60 H60 0.9500
C61 C62 1.355(12)
C61 H61 0.9500
C62 C63 1.372(11)
C62 H62 0.9500
C63 C64 1.523(11)
C64 C66 1.524(11)
C64 C65 1.538(12)
C64 H64 1.0000
C65 H65A 0.9800
C65 H65B 0.9800
C65 H65C 0.9800
C66 H66A 0.9800
C66 H66B 0.9800
C66 H66C 0.9800
